data_4509896
loop_
_publ_author_name
'Liu, Zun-qi'
'Kubo, Kazuya'
'Noro, Shin-ichiro'
'Akutagawa, Tomoyuki'
'Nakamura, Takayoshi'

_publ_section_title
;
 Design of Crystalline Spaces for Molecular Rotations in Crystals
;
_journal_issue 2
_journal_name_full 'Crystal Growth &amp; Design'
_journal_page_first 537
_journal_paper_doi 10.1021/cg4013262
_journal_volume 14
_journal_year 2014
_chemical_formula_sum 'C16.5 H16 F0.5 N0.5 Ni0.5 O3 S5'
_chemical_formula_weight 468.45
_chemical_name_systematic
;
 ?
;
_space_group_IT_number 15
_symmetry_cell_setting monoclinic
_symmetry_space_group_name_Hall '-C 2yc'
_symmetry_space_group_name_H-M 'C 1 2/c 1'
_atom_sites_solution_hydrogens geom
_atom_sites_solution_primary direct
_atom_sites_solution_secondary difmap
_audit_creation_method SHELXL-97
_cell_angle_alpha 90.00
_cell_angle_beta 132.2109(9)
_cell_angle_gamma 90.00
_cell_formula_units_Z 8
_cell_length_a 29.4415(11)
_cell_length_b 9.1090(3)
_cell_length_c 20.1583(9)
_cell_measurement_temperature 296(2)
_cell_volume 4004.2(3)
_computing_molecular_graphics 'Yadokari-XG 2009 (Wakita Nemoto et al., 2009)'
_computing_publication_material 'Yadokari-XG 2009 (Wakita,Nemoto et al., 2009)'
_computing_structure_refinement 'SHELXL-97 (Sheldrick, 1997)'
_computing_structure_solution 'SHELXS-97 (Sheldrick, 1990)'
_diffrn_ambient_temperature 296(2)
_diffrn_measured_fraction_theta_full 0.997
_diffrn_measured_fraction_theta_max 0.997
_diffrn_radiation_monochromator graphite
_diffrn_radiation_source 'fine-focus sealed tube'
_diffrn_radiation_type MoK\a
_diffrn_radiation_wavelength 0.71075
_diffrn_reflns_av_R_equivalents 0.0379
_diffrn_reflns_av_sigmaI/netI 0.0335
_diffrn_reflns_limit_h_max 38
_diffrn_reflns_limit_h_min -38
_diffrn_reflns_limit_k_max 10
_diffrn_reflns_limit_k_min -11
_diffrn_reflns_limit_l_max 26
_diffrn_reflns_limit_l_min -26
_diffrn_reflns_number 18921
_diffrn_reflns_theta_full 27.44
_diffrn_reflns_theta_max 27.44
_diffrn_reflns_theta_min 3.07
_exptl_absorpt_coefficient_mu 1.054
_exptl_absorpt_correction_T_max 0.9204
_exptl_absorpt_correction_T_min 0.6901
_exptl_crystal_density_diffrn 1.554
_exptl_crystal_density_method 'not measured'
_exptl_crystal_F_000 1928
_exptl_crystal_size_max 0.38
_exptl_crystal_size_mid 0.20
_exptl_crystal_size_min 0.08
_refine_diff_density_max 0.751
_refine_diff_density_min -0.823
_refine_diff_density_rms 0.113
_refine_ls_extinction_method none
_refine_ls_goodness_of_fit_ref 1.158
_refine_ls_hydrogen_treatment mixed
_refine_ls_matrix_type full
_refine_ls_number_parameters 245
_refine_ls_number_reflns 4556
_refine_ls_number_restraints 0
_refine_ls_restrained_S_all 1.158
_refine_ls_R_factor_all 0.0808
_refine_ls_R_factor_gt 0.0434
_refine_ls_shift/su_max 0.000
_refine_ls_shift/su_mean 0.000
_refine_ls_structure_factor_coef Fsqd
_refine_ls_weighting_details 'calc w=1/[\s^2^(Fo^2^)+(0.0545P)^2^+13.9390P] where P=(Fo^2^+2Fc^2^)/3'
_refine_ls_weighting_scheme calc
_refine_ls_wR_factor_gt 0.1008
_refine_ls_wR_factor_ref 0.1635
_reflns_number_gt 2899
_reflns_number_total 4556
_reflns_threshold_expression >2sigma(I)
_cod_data_source_file cg4013262_si_007.cif
_cod_data_source_block 3f4me
_cod_original_sg_symbol_H-M 'C 2/c'
_cod_original_formula_sum 'C16.50 H16 F0.50 N0.50 Ni0.50 O3 S5'
_cod_database_code 4509896

loop_
_symmetry_equiv_pos_as_xyz
'x, y, z'
'-x, y, -z+1/2'
'x+1/2, y+1/2, z'
'-x+1/2, y+1/2, -z+1/2'
'-x, -y, -z'
'x, -y, z-1/2'
'-x+1/2, -y+1/2, -z'
'x+1/2, -y+1/2, z-1/2'

loop_
_atom_site_label
_atom_site_type_symbol
_atom_site_fract_x
_atom_site_fract_y
_atom_site_fract_z
_atom_site_U_iso_or_equiv
_atom_site_adp_type
_atom_site_occupancy
_atom_site_symmetry_multiplicity
_atom_site_calc_flag
_atom_site_refinement_flags
S1 S 0.31169(6) -0.13433(17) 0.89026(11) 0.0793(5) Uani 1 1 d .
S2 S 0.21707(5) 0.03919(14) 0.72493(8) 0.0567(3) Uani 1 1 d .
S3 S 0.08514(5) 0.10329(13) 0.55448(8) 0.0516(3) Uani 1 1 d .
S4 S -0.04466(5) 0.15162(13) 0.38913(8) 0.0543(3) Uani 1 1 d .
S5 S -0.17914(5) 0.20075(14) 0.22757(9) 0.0628(4) Uani 1 1 d .
O1 O -0.01814(16) -0.3383(4) 0.3642(2) 0.0592(8) Uani 1 1 d .
O2 O 0.10229(16) -0.3159(4) 0.4308(2) 0.0593(8) Uani 1 1 d .
O3 O 0.12051(16) -0.3194(3) 0.3203(2) 0.0594(8) Uani 1 1 d .
C1 C 0.13740(18) 0.0051(5) 0.6505(3) 0.0483(10) Uani 1 1 d .
C2 C -0.1208(2) 0.1065(5) 0.3249(3) 0.0515(10) Uani 1 1 d .
C3 C 0.0000 0.4255(6) 0.2500 0.0494(15) Uani 1 2 d S
C4 C 0.2402(2) -0.0991(5) 0.8009(4) 0.0620(13) Uani 1 1 d .
C5 C 0.1557(2) -0.2213(5) 0.3906(3) 0.0549(11) Uani 1 1 d .
C6 C 0.0339(3) -0.4002(6) 0.4482(3) 0.0642(13) Uani 1 1 d .
H1 H 0.0411 -0.4994 0.4395 0.077 Uiso 1 1 calc R
H2 H 0.0268 -0.4037 0.4887 0.077 Uiso 1 1 calc R
C7 C 0.1247(3) -0.3107(6) 0.2534(4) 0.0662(13) Uani 1 1 d .
H3 H 0.1646 -0.3454 0.2780 0.079 Uiso 1 1 calc R
H4 H 0.1200 -0.2097 0.2345 0.079 Uiso 1 1 calc R
C8 C 0.0881(2) -0.3058(6) 0.4865(3) 0.0607(12) Uani 1 1 d .
H5 H 0.0791 -0.2047 0.4893 0.073 Uiso 1 1 calc R
H6 H 0.1230 -0.3379 0.5468 0.073 Uiso 1 1 calc R
C9 C 0.1456(2) -0.2197(5) 0.4491(3) 0.0563(11) Uani 1 1 d .
C10 C 0.0000 0.1210(7) 0.2500 0.0621(18) Uani 1 2 d S
C11 C 0.0530(3) 0.1999(5) 0.3127(4) 0.0682(14) Uani 1 1 d .
C12 C 0.2209(3) -0.0285(7) 0.5333(4) 0.0805(17) Uani 1 1 d .
H7 H 0.2424 0.0371 0.5810 0.097 Uiso 1 1 calc R
C13 C 0.1793(3) -0.1240(6) 0.5210(4) 0.0719(15) Uani 1 1 d .
H8 H 0.1739 -0.1238 0.5615 0.086 Uiso 1 1 calc R
C14 C -0.0754(3) -0.4034(6) 0.3247(4) 0.0656(13) Uani 1 1 d .
H9 H -0.0801 -0.4078 0.3679 0.079 Uiso 1 1 calc R
H10 H -0.0776 -0.5025 0.3051 0.079 Uiso 1 1 calc R
C15 C 0.0538(2) 0.3528(5) 0.3137(4) 0.0623(13) Uani 1 1 d .
H11 H 0.0901 0.4040 0.3565 0.075 Uiso 1 1 calc R
C16 C 0.1988(2) -0.1272(6) 0.4051(4) 0.0667(13) Uani 1 1 d .
H12 H 0.2061 -0.1299 0.3668 0.080 Uiso 1 1 calc R
C17 C 0.2308(3) -0.0295(6) 0.4761(4) 0.0772(16) Uani 1 1 d .
H13 H 0.2589 0.0350 0.4848 0.093 Uiso 1 1 calc R
C18 C 0.0000 -0.0454(8) 0.2500 0.093(3) Uani 1 2 d S
H14 H -0.0109 -0.0805 0.2826 0.140 Uiso 0.50 1 calc PR
H15 H 0.0401 -0.0805 0.2779 0.140 Uiso 0.50 1 calc PR
H16 H -0.0292 -0.0805 0.1894 0.140 Uiso 0.50 1 calc PR
Ni1 Ni 0.0000 0.0000 0.5000 0.0450(2) Uani 1 2 d S
N1 N 0.0000 0.5877(5) 0.2500 0.0556(14) Uani 1 2 d S
H1A H 0.0008 0.6202 0.2092 0.083 Uiso 0.50 1 calc PR
H1B H 0.0329 0.6202 0.3039 0.083 Uiso 0.50 1 calc PR
H1C H -0.0337 0.6202 0.2370 0.083 Uiso 0.50 1 calc PR
F1 F 0.1015(3) 0.1346(7) 0.3687(5) 0.106(3) Uani 0.50 1 d P

loop_
_atom_site_aniso_label
_atom_site_aniso_U_11
_atom_site_aniso_U_22
_atom_site_aniso_U_33
_atom_site_aniso_U_23
_atom_site_aniso_U_13
_atom_site_aniso_U_12
S1 0.0478(6) 0.0715(9) 0.0736(9) -0.0012(7) 0.0224(6) 0.0076(6)
S2 0.0402(5) 0.0608(7) 0.0566(7) -0.0054(6) 0.0274(5) -0.0024(5)
S3 0.0403(5) 0.0509(6) 0.0534(6) 0.0014(5) 0.0273(5) -0.0039(5)
S4 0.0441(5) 0.0549(6) 0.0560(7) 0.0063(5) 0.0304(5) -0.0005(5)
S5 0.0462(6) 0.0569(7) 0.0595(8) 0.0083(6) 0.0249(6) 0.0055(5)
O1 0.076(2) 0.0545(18) 0.057(2) 0.0085(15) 0.0485(18) 0.0009(17)
O2 0.077(2) 0.0530(18) 0.058(2) -0.0042(15) 0.0494(19) -0.0010(17)
O3 0.081(2) 0.0515(18) 0.060(2) -0.0039(15) 0.0530(19) -0.0052(17)
C1 0.0386(19) 0.051(2) 0.048(2) -0.006(2) 0.0257(19) 0.0001(19)
C2 0.055(2) 0.048(2) 0.049(3) 0.000(2) 0.034(2) 0.003(2)
C3 0.075(4) 0.031(3) 0.058(4) 0.000 0.051(4) 0.000
C4 0.061(3) 0.052(3) 0.066(3) -0.009(2) 0.040(3) 0.004(2)
C5 0.066(3) 0.044(2) 0.056(3) -0.001(2) 0.042(2) 0.004(2)
C6 0.091(4) 0.055(3) 0.056(3) 0.006(2) 0.053(3) 0.004(3)
C7 0.086(4) 0.070(3) 0.066(3) -0.005(3) 0.060(3) -0.006(3)
C8 0.079(3) 0.064(3) 0.050(3) 0.001(2) 0.048(3) 0.006(3)
C9 0.065(3) 0.048(2) 0.054(3) 0.000(2) 0.039(2) 0.008(2)
C10 0.079(5) 0.034(3) 0.077(5) 0.000 0.054(4) 0.000
C11 0.076(3) 0.042(2) 0.082(4) 0.005(3) 0.051(3) 0.008(3)
C12 0.075(4) 0.073(4) 0.079(4) -0.025(3) 0.046(3) -0.013(3)
C13 0.076(3) 0.074(4) 0.066(3) -0.016(3) 0.048(3) -0.001(3)
C14 0.088(4) 0.061(3) 0.069(3) 0.004(3) 0.061(3) -0.002(3)
C15 0.070(3) 0.045(2) 0.069(3) -0.005(2) 0.046(3) -0.006(2)
C16 0.071(3) 0.059(3) 0.068(3) 0.001(3) 0.046(3) -0.001(3)
C17 0.074(4) 0.067(4) 0.084(4) -0.009(3) 0.050(3) -0.011(3)
C18 0.106(7) 0.034(3) 0.126(8) 0.000 0.072(7) 0.000
Ni1 0.0363(4) 0.0452(4) 0.0490(5) -0.0007(3) 0.0268(3) -0.0005(3)
N1 0.089(4) 0.034(2) 0.068(4) 0.000 0.063(3) 0.000
F1 0.070(4) 0.050(3) 0.115(6) 0.012(4) 0.027(4) 0.021(3)

loop_
_atom_type_symbol
_atom_type_description
_atom_type_scat_dispersion_real
_atom_type_scat_dispersion_imag
_atom_type_scat_source
C C 0.0033 0.0016 'International Tables Vol C Tables 4.2.6.8 and 6.1.1.4'
H H 0.0000 0.0000 'International Tables Vol C Tables 4.2.6.8 and 6.1.1.4'
N N 0.0061 0.0033 'International Tables Vol C Tables 4.2.6.8 and 6.1.1.4'
O O 0.0106 0.0060 'International Tables Vol C Tables 4.2.6.8 and 6.1.1.4'
F F 0.0171 0.0103 'International Tables Vol C Tables 4.2.6.8 and 6.1.1.4'
S S 0.1246 0.1234 'International Tables Vol C Tables 4.2.6.8 and 6.1.1.4'
Ni Ni 0.3393 1.1124 'International Tables Vol C Tables 4.2.6.8 and 6.1.1.4'

loop_
_geom_angle_atom_site_label_1
_geom_angle_atom_site_label_2
_geom_angle_atom_site_label_3
_geom_angle
_geom_angle_site_symmetry_1
_geom_angle_site_symmetry_3
C4 S2 C1 97.6(2) . .
C1 S3 Ni1 101.66(15) . .
C2 S4 Ni1 101.81(16) . .
C2 S5 C4 97.4(2) . 5_556
C14 O1 C6 115.0(4) . .
C9 O2 C8 116.8(4) . .
C5 O3 C7 116.7(4) . .
C2 C1 S3 122.4(3) 5_556 .
C2 C1 S2 114.8(3) 5_556 .
S3 C1 S2 122.8(3) . .
C1 C2 S4 120.7(4) 5_556 .
C1 C2 S5 117.2(3) 5_556 .
S4 C2 S5 122.1(3) . .
C15 C3 C15 122.0(6) . 2
C15 C3 N1 119.0(3) . .
C15 C3 N1 119.0(3) 2 .
S1 C4 S2 124.5(3) . .
S1 C4 S5 122.5(3) . 5_556
S2 C4 S5 113.0(3) . 5_556
O3 C5 C16 124.3(5) . .
O3 C5 C9 115.8(4) . .
C16 C5 C9 119.9(5) . .
O1 C6 C8 108.0(4) . .
O3 C7 C14 108.8(4) . 2
O2 C8 C6 109.2(4) . .
O2 C9 C13 124.4(5) . .
O2 C9 C5 116.8(4) . .
C13 C9 C5 118.8(5) . .
C11 C10 C11 117.1(6) 2 .
C11 C10 C18 121.4(3) 2 .
C11 C10 C18 121.4(3) . .
F1 C11 C10 119.5(5) . .
F1 C11 C15 118.3(6) . .
C10 C11 C15 122.2(5) . .
C17 C12 C13 120.8(6) . .
C12 C13 C9 120.6(6) . .
O1 C14 C7 107.6(4) . 2
C3 C15 C11 118.3(5) . .
C17 C16 C5 120.4(5) . .
C12 C17 C16 119.5(6) . .
S3 Ni1 S3 179.999(1) . 5_556
S3 Ni1 S4 93.47(4) . 5_556
S3 Ni1 S4 86.53(4) 5_556 5_556
S3 Ni1 S4 86.53(4) . .
S3 Ni1 S4 93.47(4) 5_556 .
S4 Ni1 S4 180.0 5_556 .

loop_
_geom_bond_atom_site_label_1
_geom_bond_atom_site_label_2
_geom_bond_distance
_geom_bond_site_symmetry_2
S1 C4 1.638(5) .
S2 C4 1.731(6) .
S2 C1 1.767(4) .
S3 C1 1.707(5) .
S3 Ni1 2.1623(10) .
S4 C2 1.723(5) .
S4 Ni1 2.1640(12) .
S5 C2 1.735(5) .
S5 C4 1.741(5) 5_556
O1 C14 1.422(6) .
O1 C6 1.430(6) .
O2 C9 1.377(6) .
O2 C8 1.441(6) .
O3 C5 1.381(6) .
O3 C7 1.438(6) .
C1 C2 1.358(6) 5_556
C2 C1 1.358(6) 5_556
C3 C15 1.366(6) .
C3 C15 1.366(6) 2
C3 N1 1.477(7) .
C4 S5 1.741(5) 5_556
C5 C16 1.390(7) .
C5 C9 1.397(7) .
C6 C8 1.492(7) .
C7 C14 1.493(7) 2
C9 C13 1.383(7) .
C10 C11 1.378(6) 2
C10 C11 1.378(6) .
C10 C18 1.516(9) .
C11 F1 1.226(8) .
C11 C15 1.393(7) .
C12 C17 1.366(9) .
C12 C13 1.383(8) .
C14 C7 1.494(7) 2
C16 C17 1.384(8) .
Ni1 S3 2.1624(10) 5_556
Ni1 S4 2.1640(12) 5_556

loop_
_geom_torsion_atom_site_label_1
_geom_torsion_atom_site_label_2
_geom_torsion_atom_site_label_3
_geom_torsion_atom_site_label_4
_geom_torsion
_geom_torsion_site_symmetry_1
_geom_torsion_site_symmetry_4
Ni1 S3 C1 C2 0.2(4) . 5_556
Ni1 S3 C1 S2 179.5(2) . .
C4 S2 C1 C2 1.2(4) . 5_556
C4 S2 C1 S3 -178.1(3) . .
Ni1 S4 C2 C1 -2.4(4) . 5_556
Ni1 S4 C2 S5 177.2(2) . .
C4 S5 C2 C1 -1.2(4) 5_556 5_556
C4 S5 C2 S4 179.2(3) 5_556 .
C1 S2 C4 S1 178.9(3) . .
C1 S2 C4 S5 -0.4(3) . 5_556
C7 O3 C5 C16 -6.9(7) . .
C7 O3 C5 C9 172.8(4) . .
C14 O1 C6 C8 -171.5(4) . .
C5 O3 C7 C14 -169.3(4) . 2
C9 O2 C8 C6 171.0(4) . .
O1 C6 C8 O2 -66.5(5) . .
C8 O2 C9 C13 5.4(7) . .
C8 O2 C9 C5 -174.9(4) . .
O3 C5 C9 O2 0.4(6) . .
C16 C5 C9 O2 -180.0(4) . .
O3 C5 C9 C13 -180.0(4) . .
C16 C5 C9 C13 -0.3(7) . .
C11 C10 C11 F1 -178.6(8) 2 .
C18 C10 C11 F1 1.4(8) . .
C11 C10 C11 C15 0.0(4) 2 .
C18 C10 C11 C15 180.0(4) . .
C17 C12 C13 C9 -1.8(9) . .
O2 C9 C13 C12 -178.5(5) . .
C5 C9 C13 C12 1.9(8) . .
C6 O1 C14 C7 170.9(4) . 2
C15 C3 C15 C11 0.0(4) 2 .
N1 C3 C15 C11 180.0(4) . .
F1 C11 C15 C3 178.6(7) . .
C10 C11 C15 C3 0.0(8) . .
O3 C5 C16 C17 178.2(5) . .
C9 C5 C16 C17 -1.4(8) . .
C13 C12 C17 C16 0.0(10) . .
C5 C16 C17 C12 1.5(9) . .
C1 S3 Ni1 S3 70(14) . 5_556
C1 S3 Ni1 S4 1.03(16) . 5_556
C1 S3 Ni1 S4 -178.97(16) . .
C2 S4 Ni1 S3 -178.26(17) . .
C2 S4 Ni1 S3 1.74(17) . 5_556
C2 S4 Ni1 S4 -40(8) . 5_556
